data_7063676
loop_
_publ_author_name
'V\'azquez, M. C.'
'Avila, Y.'
'S\'anchez, L.'
'Ortiz, A.'
'Piedra, O.'
'Gonz\'alez, M.'
'\'Avila, M.'
'Reguera, E.'

_publ_section_title
;
 Spin crossover in the Fe(3PyMe)2[M(CN)4] series with M = Ni, Pd, Pt, and
 3PyMe = 3-pyridinemethanol. The role of the intermolecular OH&#x22EF;OH
 interaction
;
_journal_issue 12
_journal_name_full 'New Journal of Chemistry'
_journal_page_first 4943
_journal_page_last 4949
_journal_paper_doi 10.1039/D5NJ00335K
_journal_volume 49
_journal_year 2025
_chemical_formula_moiety 'C16 H14 Fe N6 O2 Pd'
_chemical_formula_sum 'C16 H14 Fe N6 O2 Pd'
_chemical_formula_weight 484.58
_space_group_IT_number 4
_space_group_name_Hall 'P 2yb'
_space_group_name_H-M_alt 'P 1 21 1'
_symmetry_cell_setting monoclinic
_symmetry_space_group_name_Hall 'P 2yb'
_symmetry_space_group_name_H-M 'P 1 21 1'
_audit_update_record
;
2022-05-17 deposited with the CCDC.	2025-02-20 downloaded from the CCDC.
;
_cell_angle_alpha 90.0000
_cell_angle_beta 98.736(1)
_cell_angle_gamma 90.0000
_cell_formula_units_Z 2
_cell_length_a 7.6821(5)
_cell_length_b 7.3014(6)
_cell_length_c 16.2751(3)
_cell_measurement_temperature 296(1)
_cell_volume 902.28(10)
_computing_molecular_graphics 'DIAMOND (Branderbug, 2022)'
_computing_structure_refinement 'FULLPROF (Rodriguez-Carvajal, 2022)'
_computing_structure_solution 'SHELXS-97 (Sheldrick 2008)'
_diffrn_ambient_temperature 296(1)
_diffrn_detector_type 'Bruker Lynxeye'
_diffrn_measurement_device_type 'Bruker D8 Advanced Eco'
_diffrn_radiation_type 'Cu K\a'
_diffrn_radiation_wavelength 1.5418
_exptl_crystal_density_diffrn 1.784
_exptl_crystal_F_000 480.0
_pd_meas_2theta_range_inc 0.020443
_pd_meas_2theta_range_max 60.01189
_pd_meas_2theta_range_min 8.12670
_pd_meas_number_of_points 2540
_pd_proc_ls_prof_R_factor 4.3360
_pd_proc_ls_prof_wR_expected 3.1511
_pd_proc_ls_prof_wR_factor 5.4717
_refine_ls_goodness_of_fit_all 1.736
_refine_ls_number_parameters 1
_refine_ls_number_reflns 717
_refine_ls_number_restraints 8
_refine_ls_R_I_factor 2.9452
_refine_ls_shift/su_max 0.002
_cod_data_source_file d5nj00335k2.cif
_cod_data_source_block Fe3PyM-TCNPd
_cod_depositor_comments
;
The following automatic conversions were performed:

data item '_symmetry_cell_setting' value 'Monoclinic' was changed to
'monoclinic' in accordance with the
/home/data/users/saulius/crontab/automatic-downloads/rss-feeds/RSC/lib/dictionaries/cif_core.dic
dictionary named 'cif_core.dic' version 2.4.2 last updated on
2011-04-26.

Automatic conversion script
Id: cif_fix_values 8170 2020-07-09 18:12:32Z antanas 

 Adding full bibliography for 7063676--7063678.cif.
;
_cod_original_sg_symbol_H-M 'P 21'
_cod_database_code 7063676

loop_
_symmetry_equiv_pos_as_xyz
x,y,z
-x,y+1/2,-z

loop_
_atom_site_label
_atom_site_fract_x
_atom_site_fract_y
_atom_site_fract_z
_atom_site_U_iso_or_equiv
_atom_site_occupancy
_atom_site_adp_type
_atom_site_type_symbol
Fe 0.4859(3) 0.4760(1) 0.2354(4) 0.044(2) 1.00000 Uiso Fe
Pd 0.0034(3) -0.0002(4) 0.2502(1) 0.046(2) 1.00000 Uiso Pd
C1 0.1685(4) 0.2007(5) 0.2315(4) 0.048(4) 1.00000 Uiso C
N1 0.2663(3) 0.3166(4) 0.2323(2) 0.050(1) 1.00000 Uiso N
C2 0.2032(1) -0.1744(2) 0.2480(5) 0.048(4) 1.00000 Uiso C
N2 0.3089(1) -0.2810(4) 0.2432(3) 0.050(1) 1.00000 Uiso N
C3 -0.1992(1) -0.1719(5) 0.2502(3) 0.048(4) 1.00000 Uiso C
N3 -0.3101(2) -0.2755(3) 0.2502(2) 0.050(1) 1.00000 Uiso N
C4 -0.1830(2) 0.1882(6) 0.2537(1) 0.048(4) 1.00000 Uiso C
N4 -0.2900(5) 0.2920(2) 0.2602(4) 0.050(1) 1.00000 Uiso N
N5 0.5201(5) 0.5031(6) 0.3752(6) 0.048(4) 1.00000 Uiso N
C5 0.3686(5) 0.5063(5) 0.4116(6) 0.052(2) 1.00000 Uiso C
H5 0.2598 0.5282 0.3794 0.052 1.00000 Uiso H
C6 0.3799(4) 0.4768(2) 0.4961(1) 0.050(4) 1.00000 Uiso C
C7 0.5427(5) 0.4446(6) 0.5434(2) 0.052(2) 1.00000 Uiso C
H7 0.5503 0.4248 0.6002 0.052 1.00000 Uiso H
C8 0.6943(1) 0.4414(2) 0.5070(5) 0.052(2) 1.00000 Uiso C
H8 0.8030 0.4196 0.5392 0.052 1.00000 Uiso H
C9 0.6828(4) 0.4710(4) 0.4224(3) 0.052(2) 1.00000 Uiso C
H9 0.7839 0.4694 0.3973 0.052 1.00000 Uiso H
C10 0.2160(6) 0.4798(4) 0.5369(5) 0.054(3) 1.00000 Uiso C
H10A 0.1694 0.3567 0.5389 0.054 1.00000 Uiso H
H10B 0.2445 0.5249 0.5934 0.054 1.00000 Uiso H
O1 0.0879(4) 0.5952(2) 0.4906(6) 0.055(3) 1.00000 Uiso O
H1 0.0608 0.6853 0.5159 0.055 1.00000 Uiso H
N6 0.5330(4) 0.5000(5) 0.1031(2) 0.048(4) 1.00000 Uiso N
C11 0.6808(3) 0.5225(3) 0.0650(3) 0.052(2) 1.00000 Uiso C
H11 0.7895 0.5478 0.0966 0.052 1.00000 Uiso H
C12 0.6657(5) 0.5068(4) -0.0206(3) 0.050(4) 1.00000 Uiso C
C13 0.5032(4) 0.4690(6) -0.0669(5) 0.052(2) 1.00000 Uiso C
H13 0.4931 0.4585 -0.1243 0.052 1.00000 Uiso H
C14 0.3554(5) 0.4467(2) -0.0284(2) 0.052(2) 1.00000 Uiso C
H14 0.2467 0.4215 -0.0600 0.052 1.00000 Uiso H
C15 0.3703(5) 0.4621(6) 0.0569(1) 0.052(2) 1.00000 Uiso C
H15 0.2719 0.4472 0.0832 0.052 1.00000 Uiso H
C16 0.8257(1) 0.5309(5) -0.0632(1) 0.054(3) 1.00000 Uiso C
H16A 0.8156 0.4530 -0.1119 0.054 1.00000 Uiso H
H16B 0.8333 0.6570 -0.0809 0.054 1.00000 Uiso H
O2 0.9794(5) 0.4839(5) -0.0071(4) 0.055(3) 1.00000 Uiso O
H2 0.9585 0.3958 0.0210 0.055 1.00000 Uiso H

loop_
_atom_type_symbol
_atom_type_scat_Cromer_Mann_a1
_atom_type_scat_Cromer_Mann_b1
_atom_type_scat_Cromer_Mann_a2
_atom_type_scat_Cromer_Mann_b2
_atom_type_scat_Cromer_Mann_a3
_atom_type_scat_Cromer_Mann_b3
_atom_type_scat_Cromer_Mann_a4
_atom_type_scat_Cromer_Mann_b4
_atom_type_scat_Cromer_Mann_c
_atom_type_scat_dispersion_real
_atom_type_scat_dispersion_imag
_atom_type_scat_source
fe 11.76950 4.76110 7.35730 0.30720 3.52220 15.35350 2.30450 76.88050 1.03690 -1.13360 3.19740 International_Tables_for_Crystallography_Vol.C(1991)_Tables_6.1.1.4_and_6.1.1.5
pd 19.33190 0.69866 15.50170 7.98929 5.29537 25.20520 0.60584 76.89860 5.26593 0.12150 3.93400 International_Tables_for_Crystallography_Vol.C(1991)_Tables_6.1.1.4_and_6.1.1.5
c 2.31000 20.84390 1.02000 10.20750 1.58860 0.56870 0.86500 51.65120 0.21560 0.01810 0.00900 International_Tables_for_Crystallography_Vol.C(1991)_Tables_6.1.1.4_and_6.1.1.5
n 12.21260 0.00570 3.13220 9.89330 2.01250 28.99750 1.16630 0.58260 -11.52900 0.03110 0.01800 International_Tables_for_Crystallography_Vol.C(1991)_Tables_6.1.1.4_and_6.1.1.5
h 0.49300 10.51090 0.32291 26.12570 0.14019 3.14236 0.04081 57.79970 0.00304 0.00000 0.00000 International_Tables_for_Crystallography_Vol.C(1991)_Tables_6.1.1.4_and_6.1.1.5
o 3.04850 13.27710 2.28680 5.70110 1.54630 0.32390 0.86700 32.90890 0.25080 0.04920 0.03200 International_Tables_for_Crystallography_Vol.C(1991)_Tables_6.1.1.4_and_6.1.1.5

loop_
_geom_angle_atom_site_label_1
_geom_angle_atom_site_label_2
_geom_angle_atom_site_label_3
_geom_angle
_geom_angle_site_symmetry_1
_geom_angle_site_symmetry_2
_geom_angle_site_symmetry_3
Pd C1 N1 170.7(5) . . .
Pd C2 N2 175.2(5) . . .
Pd C3 N3 177.3(3) . . .
Pd C4 N4 176.0(4) . . .
Fe N1 C1 166.2(3) . . .
Fe N2 C2 171.22(19) . 1_565 1_565
Fe N3 C3 170.0(3) . 1_665 1_665
Fe N4 C4 163.8(5) . 1_655 1_655

loop_
_geom_bond_atom_site_label_1
_geom_bond_atom_site_label_2
_geom_bond_distance
_geom_bond_site_symmetry_1
_geom_bond_site_symmetry_2
Pd C1 1.993(4) . .
Pd C2 1.998(3) . .
Pd C3 1.999(4) . .
Pd C4 1.993(4) . .
C1 N1 1.130(4) . .
C2 N2 1.136(3) . .
C3 N3 1.139(3) . .
C4 N4 1.135(4) . .
Fe N1 2.044(3) . .
Fe N2 2.251(3) . 1_565
Fe N3 2.386(3) . 1_665
Fe N4 2.173(4) . 1_655
Fe N5 2.259(12) . .
Fe N6 2.244(7) . .
